data_7123565
loop_
_publ_author_name
'Liu, Jiao'
'Fang, Hao'
'Cheng, Rui'
'Wang, Zhishuo'
'Yang, Yudong'
'You, Jingsong'

_publ_section_title
;
 Cascade intramolecular imidoylation and C&#x2212;H activation/annulat-ion
 of benzimidoyl chlorides with alkynes: one-pot synthesis of
 7H-dibenzo[de,h]quinoline analogues
;
_journal_name_full 'Chemical Communications'
_journal_paper_doi 10.1039/C9CC03400E
_journal_year 2019
_chemical_formula_moiety 'C28 H15 Br2 N O'
_chemical_formula_sum 'C28 H15 Br2 N O'
_chemical_formula_weight 541.23
_space_group_crystal_system orthorhombic
_space_group_IT_number 61
_space_group_name_Hall '-P 2ac 2ab'
_space_group_name_H-M_alt 'P b c a'
_symmetry_space_group_name_Hall '-P 2ac 2ab'
_symmetry_space_group_name_H-M 'P b c a'
_atom_sites_solution_hydrogens geom
_atom_sites_solution_primary direct
_audit_creation_date 2018-11-20
_audit_creation_method
;
Olex2 1.2
(compiled 2016.02.19 svn.r3266 for OlexSys, GUI svn.r5155)
;
_audit_update_record
;
2019-02-26 deposited with the CCDC.    2019-05-28 downloaded from the CCDC.
;
_cell_angle_alpha 90
_cell_angle_beta 90
_cell_angle_gamma 90
_cell_formula_units_Z 8
_cell_length_a 9.3487(4)
_cell_length_b 14.9382(7)
_cell_length_c 31.3522(11)
_cell_measurement_reflns_used 4598
_cell_measurement_temperature 293.27(13)
_cell_measurement_theta_max 72.5280
_cell_measurement_theta_min 5.1050
_cell_volume 4378.4(3)
_computing_cell_refinement 'CrysAlisPro 1.171.38.46 (Rigaku OD, 2015)'
_computing_data_collection 'CrysAlisPro 1.171.38.46 (Rigaku OD, 2015)'
_computing_data_reduction 'CrysAlisPro 1.171.38.46 (Rigaku OD, 2015)'
_computing_molecular_graphics 'Olex2 (Dolomanov et al., 2009)'
_computing_publication_material 'Olex2 (Dolomanov et al., 2009)'
_computing_structure_refinement 'ShelXL (Sheldrick, 2015)'
_computing_structure_solution 'ShelXT (Sheldrick, 2015)'
_diffrn_ambient_environment air
_diffrn_ambient_temperature 293.27(13)
_diffrn_detector 'CCD plate'
_diffrn_detector_area_resol_mean 15.9595
_diffrn_detector_type EosS2
_diffrn_measured_fraction_theta_full 1.000
_diffrn_measured_fraction_theta_max 0.981
_diffrn_measurement_details
;
List of Runs (angles in degrees, time in seconds):

  # Type    Start    End  Width  t~exp~   \w     \q     \k     \f   Frames
#--------------------------------------------------------------------------
  1  \w    -55.00  33.00   1.00    1.10    --  -36.04  38.00 150.00   88
  2  \w   -103.00 -19.00   1.00    1.10    --  -36.04 -57.00-150.00   84
  3  \w     17.00 105.00   1.00    1.10    --   36.04  38.00  30.00   88
  4  \w     23.00  89.00   1.00    1.10    --   36.04-125.00-150.00   66
  5  \w    100.00 178.00   1.00    4.41    --  108.71 111.00 150.00   78
  6  \w     87.00 178.00   1.00    4.41    --  108.71  30.00 -30.00   91
  7  \w     39.00 109.00   1.00    4.41    --  108.71 -94.00 120.00   70
  8  \w     47.00 112.00   1.00    4.41    --  108.71 -61.00 150.00   65
  9  \w     79.00 129.00   1.00    4.41    --  108.71 -30.00 -30.00   50
;
_diffrn_measurement_device 'four-circle diffractometer'
_diffrn_measurement_device_type 'New Gemini, Dual, Cu at zero, EosS2'
_diffrn_measurement_method '\w scans'
_diffrn_orient_matrix_type 'CrysAlisPro convention (1999,Acta A55,543-557)'
_diffrn_orient_matrix_UB_11 0.0212075000
_diffrn_orient_matrix_UB_12 -0.0341288000
_diffrn_orient_matrix_UB_13 0.0459354000
_diffrn_orient_matrix_UB_21 0.0031478000
_diffrn_orient_matrix_UB_22 0.0972993000
_diffrn_orient_matrix_UB_23 0.0162907000
_diffrn_orient_matrix_UB_31 -0.1633503000
_diffrn_orient_matrix_UB_32 -0.0024970000
_diffrn_orient_matrix_UB_33 0.0062878000
_diffrn_radiation_monochromator graphite
_diffrn_radiation_probe x-ray
_diffrn_radiation_type CuK\a
_diffrn_radiation_wavelength 1.54184
_diffrn_reflns_av_R_equivalents 0.0480
_diffrn_reflns_av_unetI/netI 0.0416
_diffrn_reflns_Laue_measured_fraction_full 1.000
_diffrn_reflns_Laue_measured_fraction_max 0.981
_diffrn_reflns_limit_h_max 6
_diffrn_reflns_limit_h_min -11
_diffrn_reflns_limit_k_max 18
_diffrn_reflns_limit_k_min -12
_diffrn_reflns_limit_l_max 38
_diffrn_reflns_limit_l_min -36
_diffrn_reflns_number 12509
_diffrn_reflns_point_group_measured_fraction_full 1.000
_diffrn_reflns_point_group_measured_fraction_max 0.981
_diffrn_reflns_theta_full 67.684
_diffrn_reflns_theta_max 72.878
_diffrn_reflns_theta_min 5.510
_diffrn_source 'fine-focus sealed X-ray tube'
_diffrn_source_type 'Enhance (Cu) X-ray Source'
_exptl_absorpt_coefficient_mu 4.861
_exptl_absorpt_correction_T_max 1.00000
_exptl_absorpt_correction_T_min 0.05415
_exptl_absorpt_correction_type multi-scan
_exptl_absorpt_process_details
;
CrysAlisPro 1.171.38.46 (Rigaku Oxford Diffraction, 2015)
Empirical absorption correction using spherical harmonics,
 implemented in SCALE3 ABSPACK scaling algorithm.
;
_exptl_crystal_colour 'clear greenish green'
_exptl_crystal_colour_lustre clear
_exptl_crystal_colour_modifier greenish
_exptl_crystal_colour_primary green
_exptl_crystal_density_diffrn 1.642
_exptl_crystal_description plate
_exptl_crystal_F_000 2144
_exptl_crystal_size_max 0.7
_exptl_crystal_size_mid 0.6
_exptl_crystal_size_min 0.15
_refine_diff_density_max 0.897
_refine_diff_density_min -0.825
_refine_diff_density_rms 0.142
_refine_ls_extinction_method none
_refine_ls_goodness_of_fit_ref 1.041
_refine_ls_hydrogen_treatment constr
_refine_ls_matrix_type full
_refine_ls_number_parameters 289
_refine_ls_number_reflns 4295
_refine_ls_number_restraints 0
_refine_ls_restrained_S_all 1.041
_refine_ls_R_factor_all 0.0879
_refine_ls_R_factor_gt 0.0746
_refine_ls_shift/su_max 0.001
_refine_ls_shift/su_mean 0.000
_refine_ls_structure_factor_coef Fsqd
_refine_ls_weighting_details 'w=1/[\s^2^(Fo^2^)+(0.1404P)^2^+3.7064P] where P=(Fo^2^+2Fc^2^)/3'
_refine_ls_weighting_scheme calc
_refine_ls_wR_factor_gt 0.2021
_refine_ls_wR_factor_ref 0.2194
_reflns_Friedel_coverage 0.000
_reflns_number_gt 3408
_reflns_number_total 4295
_reflns_threshold_expression 'I > 2\s(I)'
_cod_data_source_file c9cc03400e2.cif
_cod_data_source_block lj-c-3
_cod_database_code 7123565
_shelx_space_group_comment
;
The symmetry employed for this shelxl refinement is uniquely defined
by the following loop, which should always be used as a source of
symmetry information in preference to the above space-group names.
They are only intended as comments.
;
_reflns_odcompleteness_completeness 99.91
_reflns_odcompleteness_iscentric 1
_reflns_odcompleteness_theta 66.97
_olex2_refinement_description
;
1. Fixed Uiso
 At 1.2 times of:
  All C(H) groups
2.a Aromatic/amide H refined with riding coordinates:
 C00E(H00E), C00H(H00H), C00I(H00I), C00K(H00K), C00L(H00L), C00M(H00M),
 C00N(H00N), C00O(H00O), C00Q(H00Q), C00R(H00R), C00S(H00S), C00T(H00T),
 C00U(H00U), C00V(H00V), C00W(H00W)
;
_shelx_shelxl_version_number 2014/7
_olex2_date_sample_data_collection 2018-11-20
_olex2_submission_special_instructions 'No special instructions were received'
_oxdiff_exptl_absorpt_empirical_details
;
Empirical correction (ABSPACK) includes:
- Absorption correction using spherical harmonics
- Frame scaling
- Detector area scaling
;
_oxdiff_exptl_absorpt_empirical_full_max 9.771
_oxdiff_exptl_absorpt_empirical_full_min 0.444

loop_
_space_group_symop_operation_xyz
'x, y, z'
'-x+1/2, -y, z+1/2'
'-x, y+1/2, -z+1/2'
'x+1/2, -y+1/2, -z'
'-x, -y, -z'
'x-1/2, y, -z-1/2'
'x, -y-1/2, z-1/2'
'-x-1/2, y-1/2, z'

loop_
_atom_site_label
_atom_site_type_symbol
_atom_site_fract_x
_atom_site_fract_y
_atom_site_fract_z
_atom_site_U_iso_or_equiv
_atom_site_adp_type
_atom_site_occupancy
_atom_site_site_symmetry_order
_atom_site_calc_flag
_atom_site_refinement_flags_posn
Br01 Br 0.65127(7) 0.63880(5) 0.46294(3) 0.0731(3) Uani 1 1 d .
Br02 Br 0.33345(10) 0.10626(6) 0.53109(2) 0.0839(3) Uani 1 1 d .
N003 N 0.4451(4) 0.3740(2) 0.30004(10) 0.0353(7) Uani 1 1 d .
O004 O 0.2045(5) 0.1971(3) 0.16670(12) 0.0680(11) Uani 1 1 d .
C005 C 0.4188(5) 0.3504(3) 0.34117(12) 0.0322(8) Uani 1 1 d .
C006 C 0.4762(4) 0.4168(3) 0.37234(12) 0.0335(8) Uani 1 1 d .
C007 C 0.4294(5) 0.3524(3) 0.22422(12) 0.0355(9) Uani 1 1 d .
C008 C 0.2771(5) 0.2251(3) 0.31828(12) 0.0356(9) Uani 1 1 d .
C009 C 0.3427(4) 0.2737(3) 0.35189(13) 0.0337(9) Uani 1 1 d .
C00A C 0.3018(5) 0.2516(3) 0.27539(13) 0.0356(9) Uani 1 1 d .
C00B C 0.3933(5) 0.3263(3) 0.26840(12) 0.0336(8) Uani 1 1 d .
C00C C 0.3383(4) 0.2372(3) 0.39619(13) 0.0347(9) Uani 1 1 d .
C00D C 0.2374(5) 0.2053(3) 0.24116(13) 0.0407(10) Uani 1 1 d .
C00E C 0.2186(6) 0.2053(4) 0.46266(14) 0.0474(11) Uani 1 1 d .
H00E H 0.1388 0.2107 0.4802 0.057 Uiso 1 1 calc R
C00F C 0.3363(6) 0.1620(4) 0.47643(14) 0.0473(12) Uani 1 1 d .
C00G C 0.3675(5) 0.3078(3) 0.18972(13) 0.0397(10) Uani 1 1 d .
C00H C 0.4562(5) 0.5043(3) 0.43706(15) 0.0476(11) Uani 1 1 d .
H00H H 0.4083 0.5183 0.4622 0.057 Uiso 1 1 calc R
C00I C 0.6001(5) 0.4629(3) 0.36249(14) 0.0411(10) Uani 1 1 d .
H00I H 0.6488 0.4491 0.3375 0.049 Uiso 1 1 calc R
C00J C 0.5794(5) 0.5484(3) 0.42604(15) 0.0439(10) Uani 1 1 d .
C00K C 0.6537(5) 0.5296(3) 0.38917(16) 0.0433(10) Uani 1 1 d .
H00K H 0.7370 0.5604 0.3823 0.052 Uiso 1 1 calc R
C00L C 0.2181(5) 0.2415(3) 0.42203(15) 0.0429(10) Uani 1 1 d .
H00L H 0.1358 0.2691 0.4119 0.051 Uiso 1 1 calc R
C00M C 0.5267(5) 0.4221(3) 0.21648(14) 0.0455(10) Uani 1 1 d .
H00M H 0.5700 0.4518 0.2391 0.055 Uiso 1 1 calc R
C00N C 0.1882(6) 0.1494(3) 0.32523(15) 0.0462(11) Uani 1 1 d .
H00N H 0.1711 0.1298 0.3529 0.055 Uiso 1 1 calc R
C00O C 0.4046(5) 0.4384(3) 0.41008(15) 0.0440(10) Uani 1 1 d .
H00O H 0.3210 0.4081 0.4172 0.053 Uiso 1 1 calc R
C00P C 0.2645(6) 0.2335(3) 0.19642(14) 0.0458(11) Uani 1 1 d .
C00Q C 0.4013(6) 0.3335(4) 0.14782(14) 0.0491(12) Uani 1 1 d .
H00Q H 0.3605 0.3035 0.1248 0.059 Uiso 1 1 calc R
C00R C 0.5575(6) 0.4462(4) 0.17519(16) 0.0540(12) Uani 1 1 d .
H00R H 0.6219 0.4924 0.1701 0.065 Uiso 1 1 calc R
C00S C 0.1505(6) 0.1330(4) 0.24937(18) 0.0529(13) Uani 1 1 d .
H00S H 0.1071 0.1026 0.2269 0.063 Uiso 1 1 calc R
C00T C 0.4942(6) 0.4026(4) 0.14086(14) 0.0555(13) Uani 1 1 d .
H00T H 0.5152 0.4205 0.1131 0.067 Uiso 1 1 calc R
C00U C 0.4583(5) 0.1952(4) 0.41219(15) 0.0507(12) Uani 1 1 d .
H00U H 0.5411 0.1926 0.3958 0.061 Uiso 1 1 calc R
C00V C 0.1272(7) 0.1050(4) 0.29161(18) 0.0561(13) Uani 1 1 d .
H00V H 0.0694 0.0555 0.2968 0.067 Uiso 1 1 calc R
C00W C 0.4569(6) 0.1567(4) 0.45263(18) 0.0601(14) Uani 1 1 d .
H00W H 0.5375 0.1277 0.4631 0.072 Uiso 1 1 calc R

loop_
_atom_site_aniso_label
_atom_site_aniso_U_11
_atom_site_aniso_U_22
_atom_site_aniso_U_33
_atom_site_aniso_U_23
_atom_site_aniso_U_13
_atom_site_aniso_U_12
Br01 0.0521(4) 0.0749(5) 0.0923(6) -0.0449(4) -0.0087(3) -0.0077(3)
Br02 0.1300(8) 0.0887(6) 0.0330(4) 0.0210(3) -0.0085(3) -0.0294(5)
N003 0.044(2) 0.0372(17) 0.0246(15) -0.0001(13) -0.0036(13) 0.0010(15)
O004 0.085(3) 0.083(3) 0.0362(17) -0.0150(19) -0.0183(18) -0.016(2)
C005 0.036(2) 0.035(2) 0.0255(17) -0.0029(15) -0.0056(14) 0.0024(16)
C006 0.038(2) 0.0371(19) 0.0255(17) 0.0010(15) -0.0066(15) -0.0010(17)
C007 0.041(2) 0.041(2) 0.0246(17) -0.0011(16) -0.0026(15) 0.0113(17)
C008 0.042(2) 0.035(2) 0.0293(18) 0.0010(16) -0.0058(16) 0.0028(17)
C009 0.036(2) 0.040(2) 0.0254(18) 0.0003(17) -0.0013(14) 0.0017(16)
C00A 0.043(2) 0.034(2) 0.0304(19) -0.0045(16) -0.0059(17) 0.0061(18)
C00B 0.039(2) 0.0352(19) 0.0267(18) -0.0016(15) -0.0023(15) 0.0053(17)
C00C 0.038(2) 0.037(2) 0.029(2) -0.0009(16) -0.0018(14) -0.0037(16)
C00D 0.051(3) 0.038(2) 0.033(2) -0.0053(17) -0.0086(18) 0.0048(19)
C00E 0.046(3) 0.060(3) 0.037(2) -0.005(2) 0.0090(18) -0.010(2)
C00F 0.070(3) 0.049(3) 0.0235(18) 0.0119(19) -0.0057(18) -0.019(2)
C00G 0.047(2) 0.046(2) 0.0263(19) -0.0024(18) -0.0037(16) 0.0128(19)
C00H 0.048(3) 0.054(3) 0.041(2) -0.012(2) 0.0032(19) -0.002(2)
C00I 0.037(2) 0.052(2) 0.034(2) -0.0006(18) -0.0001(16) -0.0038(19)
C00J 0.044(3) 0.045(2) 0.043(2) -0.0142(19) -0.0125(18) 0.005(2)
C00K 0.035(2) 0.045(2) 0.049(2) -0.005(2) -0.0073(17) -0.0073(18)
C00L 0.035(2) 0.053(3) 0.040(2) 0.0033(19) -0.0002(17) -0.001(2)
C00M 0.053(3) 0.052(2) 0.032(2) 0.0000(19) 0.0034(18) 0.004(2)
C00N 0.060(3) 0.041(2) 0.037(2) -0.0010(19) -0.004(2) -0.005(2)
C00O 0.043(2) 0.049(3) 0.040(2) -0.005(2) 0.0046(18) -0.006(2)
C00P 0.056(3) 0.051(3) 0.0298(19) -0.0098(18) -0.0094(19) 0.010(2)
C00Q 0.060(3) 0.063(3) 0.0246(19) -0.003(2) -0.0022(18) 0.015(3)
C00R 0.064(3) 0.058(3) 0.041(2) 0.004(2) 0.010(2) 0.000(3)
C00S 0.066(3) 0.050(3) 0.043(3) -0.008(2) -0.015(2) -0.008(2)
C00T 0.064(3) 0.075(3) 0.027(2) 0.007(2) 0.011(2) 0.009(3)
C00U 0.040(3) 0.072(3) 0.040(2) 0.017(2) 0.0008(18) 0.007(2)
C00V 0.071(4) 0.049(3) 0.048(3) 0.001(2) -0.010(2) -0.020(3)
C00W 0.045(3) 0.085(4) 0.050(3) 0.023(3) -0.007(2) 0.005(3)

loop_
_atom_type_symbol
_atom_type_description
_atom_type_scat_dispersion_real
_atom_type_scat_dispersion_imag
_atom_type_scat_source
C C 0.0181 0.0091 'International Tables Vol C Tables 4.2.6.8 and 6.1.1.4'
H H 0.0000 0.0000 'International Tables Vol C Tables 4.2.6.8 and 6.1.1.4'
Br Br -0.6763 1.2805 'International Tables Vol C Tables 4.2.6.8 and 6.1.1.4'
N N 0.0311 0.0180 'International Tables Vol C Tables 4.2.6.8 and 6.1.1.4'
O O 0.0492 0.0322 'International Tables Vol C Tables 4.2.6.8 and 6.1.1.4'

loop_
_geom_angle_atom_site_label_1
_geom_angle_atom_site_label_2
_geom_angle_atom_site_label_3
_geom_angle
C00B N003 C005 120.6(4)
N003 C005 C006 112.6(4)
N003 C005 C009 122.4(4)
C009 C005 C006 125.0(3)
C00I C006 C005 119.1(4)
C00I C006 C00O 118.4(4)
C00O C006 C005 122.4(4)
C00G C007 C00B 120.3(4)
C00G C007 C00M 119.3(4)
C00M C007 C00B 120.4(4)
C009 C008 C00A 119.3(4)
C009 C008 C00N 123.1(4)
C00N C008 C00A 117.5(4)
C005 C009 C008 117.6(4)
C005 C009 C00C 122.7(4)
C008 C009 C00C 119.5(4)
C008 C00A C00B 117.5(4)
C00D C00A C008 120.9(4)
C00D C00A C00B 121.6(4)
N003 C00B C007 118.7(4)
N003 C00B C00A 122.0(4)
C00A C00B C007 119.2(4)
C00L C00C C009 123.3(4)
C00U C00C C009 118.8(4)
C00U C00C C00L 117.8(4)
C00A C00D C00P 120.4(4)
C00S C00D C00A 119.6(4)
C00S C00D C00P 120.0(4)
C00F C00E H00E 120.5
C00F C00E C00L 119.0(4)
C00L C00E H00E 120.5
C00E C00F Br02 119.1(4)
C00E C00F C00W 122.1(4)
C00W C00F Br02 118.8(4)
C007 C00G C00P 121.1(4)
C007 C00G C00Q 120.0(5)
C00Q C00G C00P 118.9(4)
C00J C00H H00H 120.6
C00J C00H C00O 118.7(4)
C00O C00H H00H 120.6
C006 C00I H00I 119.2
C006 C00I C00K 121.5(4)
C00K C00I H00I 119.2
C00H C00J Br01 119.0(4)
C00H C00J C00K 122.5(4)
C00K C00J Br01 118.5(4)
C00I C00K H00K 121.1
C00J C00K C00I 117.9(4)
C00J C00K H00K 121.1
C00C C00L H00L 119.4
C00E C00L C00C 121.2(4)
C00E C00L H00L 119.4
C007 C00M H00M 120.3
C00R C00M C007 119.5(5)
C00R C00M H00M 120.3
C008 C00N H00N 119.6
C00V C00N C008 120.8(5)
C00V C00N H00N 119.6
C006 C00O H00O 119.5
C00H C00O C006 120.9(4)
C00H C00O H00O 119.5
O004 C00P C00D 121.2(5)
O004 C00P C00G 121.7(5)
C00G C00P C00D 117.1(4)
C00G C00Q H00Q 120.0
C00T C00Q C00G 119.9(5)
C00T C00Q H00Q 120.0
C00M C00R H00R 119.4
C00M C00R C00T 121.2(5)
C00T C00R H00R 119.4
C00D C00S H00S 119.9
C00D C00S C00V 120.1(4)
C00V C00S H00S 119.9
C00Q C00T C00R 120.0(4)
C00Q C00T H00T 120.0
C00R C00T H00T 120.0
C00C C00U H00U 119.6
C00C C00U C00W 120.7(5)
C00W C00U H00U 119.6
C00N C00V C00S 121.0(5)
C00N C00V H00V 119.5
C00S C00V H00V 119.5
C00F C00W C00U 119.0(5)
C00F C00W H00W 120.5
C00U C00W H00W 120.5

loop_
_geom_bond_atom_site_label_1
_geom_bond_atom_site_label_2
_geom_bond_distance
Br01 C00J 1.901(4)
Br02 C00F 1.906(4)
N003 C005 1.359(5)
N003 C00B 1.314(5)
O004 C00P 1.216(6)
C005 C006 1.492(5)
C005 C009 1.390(6)
C006 C00I 1.382(6)
C006 C00O 1.397(6)
C007 C00B 1.478(5)
C007 C00G 1.396(6)
C007 C00M 1.404(7)
C008 C009 1.419(6)
C008 C00A 1.420(6)
C008 C00N 1.420(6)
C009 C00C 1.492(6)
C00A C00B 1.423(6)
C00A C00D 1.411(6)
C00C C00L 1.386(6)
C00C C00U 1.380(6)
C00D C00P 1.486(6)
C00D C00S 1.376(7)
C00E H00E 0.9300
C00E C00F 1.347(8)
C00E C00L 1.384(6)
C00F C00W 1.354(8)
C00G C00P 1.484(7)
C00G C00Q 1.405(6)
C00H H00H 0.9300
C00H C00J 1.371(7)
C00H C00O 1.385(7)
C00I H00I 0.9300
C00I C00K 1.394(6)
C00J C00K 1.378(7)
C00K H00K 0.9300
C00L H00L 0.9300
C00M H00M 0.9300
C00M C00R 1.374(6)
C00N H00N 0.9300
C00N C00V 1.370(7)
C00O H00O 0.9300
C00Q H00Q 0.9300
C00Q C00T 1.367(8)
C00R H00R 0.9300
C00R C00T 1.390(8)
C00S H00S 0.9300
C00S C00V 1.406(8)
C00T H00T 0.9300
C00U H00U 0.9300
C00U C00W 1.392(7)
C00V H00V 0.9300
C00W H00W 0.9300
